data_7117528
loop_
_publ_author_name
'Shipan Wang'
'Yuewei Zhang'
'Weiping Chen'
'Jinbei Wei'
'Yu Liu'
'Yue Wang'

_publ_section_title
;
 Achieving high power efficiency and low roll-off OLEDs based on energy
 transfer from thermally activated delayed excitons to fluorescent dopants
;
_journal_name_full Chem.Commun.
_journal_page_first 11972
_journal_paper_doi 10.1039/C5cc04469C
_journal_volume 51
_journal_year 2015
_chemical_formula_sum 'C56 H32 N6'
_chemical_formula_weight 788.88
_chemical_name_common 4CzIPN
_chemical_name_systematic (4s,6s)-2,4,5,6-tetra(9H-carbazol-9-yl)isophthalonitrile
_space_group_IT_number 2
_symmetry_cell_setting triclinic
_symmetry_space_group_name_Hall '-P 1'
_symmetry_space_group_name_H-M 'P -1'
_atom_sites_solution_hydrogens geom
_atom_sites_solution_primary direct
_atom_sites_solution_secondary difmap
_audit_creation_method SHELXL-97
_audit_update_record
;
2015-03-07 deposited with the CCDC.
2015-06-26 downloaded from the CCDC.
;
_cell_angle_alpha 77.99(3)
_cell_angle_beta 83.67(3)
_cell_angle_gamma 89.86(3)
_cell_formula_units_Z 4
_cell_length_a 9.0000(18)
_cell_length_b 19.580(4)
_cell_length_c 23.930(5)
_cell_measurement_reflns_used 1118
_cell_measurement_temperature 293(2)
_cell_measurement_theta_max 50
_cell_measurement_theta_min 3.02
_cell_volume 4098.6(15)
_computing_structure_refinement 'SHELXL-97 (Sheldrick, 1997)'
_computing_structure_solution 'SHELXS-97 (Sheldrick, 1990)'
_diffrn_ambient_temperature 293(2)
_diffrn_measured_fraction_theta_full 0.953
_diffrn_measured_fraction_theta_max 0.953
_diffrn_measurement_device_type 'Bruker APEX2 CCD'
_diffrn_radiation_monochromator graphite
_diffrn_radiation_source 'fine-focus sealed tube'
_diffrn_radiation_type MoK\a
_diffrn_radiation_wavelength 0.71073
_diffrn_reflns_av_R_equivalents 0.0854
_diffrn_reflns_av_sigmaI/netI 0.1170
_diffrn_reflns_limit_h_max 10
_diffrn_reflns_limit_h_min -9
_diffrn_reflns_limit_k_max 23
_diffrn_reflns_limit_k_min -23
_diffrn_reflns_limit_l_max 28
_diffrn_reflns_limit_l_min -28
_diffrn_reflns_number 30783
_diffrn_reflns_theta_full 25.00
_diffrn_reflns_theta_max 25.00
_diffrn_reflns_theta_min 3.02
_exptl_absorpt_coefficient_mu 0.076
_exptl_absorpt_correction_T_max 0.9849
_exptl_absorpt_correction_T_min 0.9849
_exptl_absorpt_correction_type multi-scan
_exptl_absorpt_process_details sadabs
_exptl_crystal_colour yellow
_exptl_crystal_density_diffrn 1.278
_exptl_crystal_density_method 'not measured'
_exptl_crystal_description block
_exptl_crystal_F_000 1640
_exptl_crystal_preparation Luminescent
_exptl_crystal_recrystallization_method Sublimation
_exptl_crystal_size_max 0.20
_exptl_crystal_size_mid 0.20
_exptl_crystal_size_min 0.20
_refine_diff_density_max 0.250
_refine_diff_density_min -0.297
_refine_diff_density_rms 0.062
_refine_ls_extinction_coef 0.0029(5)
_refine_ls_extinction_expression Fc^*^=kFc[1+0.001xFc^2^\l^3^/sin(2\q)]^-1/4^
_refine_ls_extinction_method SHELXL
_refine_ls_goodness_of_fit_ref 0.946
_refine_ls_hydrogen_treatment mixed
_refine_ls_matrix_type full
_refine_ls_number_parameters 1118
_refine_ls_number_reflns 13789
_refine_ls_number_restraints 0
_refine_ls_restrained_S_all 0.946
_refine_ls_R_factor_all 0.1691
_refine_ls_R_factor_gt 0.0720
_refine_ls_shift/su_max 0.066
_refine_ls_shift/su_mean 0.001
_refine_ls_structure_factor_coef Fsqd
_refine_ls_weighting_details 'calc w=1/[\s^2^(Fo^2^)+(0.1020P)^2^+0.0000P] where P=(Fo^2^+2Fc^2^)/3'
_refine_ls_weighting_scheme calc
_refine_ls_wR_factor_gt 0.1603
_refine_ls_wR_factor_ref 0.2145
_reflns_number_gt 6142
_reflns_number_total 13789
_reflns_threshold_expression >2sigma(I)
_cod_data_source_file c5cc04469c2.cif
_cod_data_source_block 1
_cod_original_sg_symbol_H-M P-1
_cod_database_code 7117528

loop_
_symmetry_equiv_pos_as_xyz
'x, y, z'
'-x, -y, -z'

loop_
_atom_site_label
_atom_site_type_symbol
_atom_site_fract_x
_atom_site_fract_y
_atom_site_fract_z
_atom_site_U_iso_or_equiv
_atom_site_adp_type
_atom_site_occupancy
_atom_site_symmetry_multiplicity
_atom_site_calc_flag
_atom_site_refinement_flags
_atom_site_disorder_assembly
_atom_site_disorder_group
N5 N 0.5657(5) 0.6123(2) 0.20429(18) 0.0792(13) Uani 1 1 d . . .
N6 N 0.8881(4) 0.43522(19) 0.43872(17) 0.0616(11) Uani 1 1 d . . .
N2 N 0.6736(4) 0.54805(16) 0.34126(15) 0.0488(9) Uani 1 1 d . . .
N1 N 0.8621(4) 0.51846(16) 0.15144(14) 0.0489(9) Uani 1 1 d . . .
N4 N 1.0500(3) 0.41039(16) 0.19933(14) 0.0456(9) Uani 1 1 d . . .
N3 N 1.0422(4) 0.37184(16) 0.32157(14) 0.0468(9) Uani 1 1 d . . .
C18 C 0.8588(4) 0.46059(19) 0.33007(17) 0.0417(10) Uani 1 1 d . . .
C13 C 0.7668(4) 0.51306(19) 0.30637(18) 0.0438(10) Uani 1 1 d . . .
C44 C 1.0497(4) 0.3385(2) 0.20073(18) 0.0476(11) Uani 1 1 d . . .
C16 C 0.9553(4) 0.44464(19) 0.23503(17) 0.0427(10) Uani 1 1 d . . .
C5 C 0.4942(4) 0.5682(2) 0.41062(17) 0.0480(11) Uani 1 1 d . . .
C19 C 0.8726(4) 0.4464(2) 0.3911(2) 0.0477(11) Uani 1 1 d . . .
C15 C 0.8657(4) 0.4985(2) 0.21104(17) 0.0449(10) Uani 1 1 d . . .
C45 C 1.1965(5) 0.3646(2) 0.30863(18) 0.0499(11) Uani 1 1 d . . .
C6 C 0.5603(4) 0.5164(2) 0.38442(17) 0.0456(10) Uani 1 1 d . . .
C8 C 0.6769(4) 0.61956(19) 0.34015(18) 0.0464(11) Uani 1 1 d . . .
C38 C 1.2462(5) 0.3894(2) 0.13691(19) 0.0564(12) Uani 1 1 d . . .
C1 C 0.5092(5) 0.4475(2) 0.39904(18) 0.0547(12) Uani 1 1 d . . .
H1 H 0.5537 0.4136 0.3811 0.066 Uiso 1 1 calc R . .
C39 C 1.1675(5) 0.3240(2) 0.16189(19) 0.0558(12) Uani 1 1 d . . .
C33 C 1.1698(4) 0.4419(2) 0.15994(17) 0.0497(11) Uani 1 1 d . . .
C9 C 0.7688(5) 0.6718(2) 0.3049(2) 0.0584(13) Uani 1 1 d . . .
H9 H 0.8408 0.6616 0.2770 0.070 Uiso 1 1 calc R . .
C7 C 0.5695(4) 0.6339(2) 0.38250(18) 0.0476(11) Uani 1 1 d . . .
C14 C 0.7690(4) 0.53092(19) 0.24688(17) 0.0452(10) Uani 1 1 d . . .
C27 C 0.8376(4) 0.5146(2) 0.05811(18) 0.0479(11) Uani 1 1 d . . .
C17 C 0.9521(4) 0.42513(19) 0.29517(17) 0.0434(10) Uani 1 1 d . . .
C20 C 0.6579(5) 0.5777(2) 0.22307(19) 0.0534(12) Uani 1 1 d . . .
C34 C 1.2216(5) 0.5101(2) 0.14805(19) 0.0584(12) Uani 1 1 d . . .
H34 H 1.1706 0.5442 0.1639 0.070 Uiso 1 1 calc R . .
C4 C 0.3763(5) 0.5506(2) 0.45353(19) 0.0567(12) Uani 1 1 d . . .
H4 H 0.3317 0.5842 0.4718 0.068 Uiso 1 1 calc R . .
C2 C 0.3903(5) 0.4314(2) 0.4410(2) 0.0642(14) Uani 1 1 d . . .
H2 H 0.3519 0.3859 0.4511 0.077 Uiso 1 1 calc R . .
C12 C 0.5524(5) 0.7017(2) 0.3901(2) 0.0575(12) Uani 1 1 d . . .
H12 H 0.4813 0.7122 0.4182 0.069 Uiso 1 1 calc R . .
C56 C 0.9841(5) 0.3102(2) 0.35999(18) 0.0525(11) Uani 1 1 d . . .
C26 C 0.8726(5) 0.5863(2) 0.06070(18) 0.0518(11) Uani 1 1 d . . .
C50 C 1.2359(6) 0.2983(2) 0.3382(2) 0.0624(13) Uani 1 1 d . . .
C31 C 0.7889(4) 0.4050(2) 0.1271(2) 0.0522(11) Uani 1 1 d . . .
H31 H 0.7777 0.3796 0.1648 0.063 Uiso 1 1 calc R . .
C43 C 0.9510(5) 0.2862(2) 0.23244(19) 0.0554(12) Uani 1 1 d . . .
H43 H 0.8720 0.2963 0.2577 0.067 Uiso 1 1 calc R . .
C32 C 0.8295(4) 0.4750(2) 0.11455(18) 0.0468(11) Uani 1 1 d . . .
C55 C 0.8382(6) 0.2937(2) 0.38389(19) 0.0597(12) Uani 1 1 d . . .
H55 H 0.7609 0.3243 0.3752 0.072 Uiso 1 1 calc R . .
C37 C 1.3762(5) 0.4071(3) 0.0997(2) 0.0707(15) Uani 1 1 d . . .
H37 H 1.4262 0.3737 0.0827 0.085 Uiso 1 1 calc R . .
C21 C 0.8896(5) 0.5868(2) 0.11781(18) 0.0500(11) Uani 1 1 d . . .
C22 C 0.9327(5) 0.6464(2) 0.1350(2) 0.0667(14) Uani 1 1 d . . .
H22 H 0.9452 0.6459 0.1731 0.080 Uiso 1 1 calc R . .
C42 C 0.9749(6) 0.2196(2) 0.2249(2) 0.0689(14) Uani 1 1 d . . .
H42 H 0.9126 0.1837 0.2466 0.083 Uiso 1 1 calc R . .
C30 C 0.7655(5) 0.3741(2) 0.0820(2) 0.0604(12) Uani 1 1 d . . .
H30 H 0.7399 0.3268 0.0893 0.072 Uiso 1 1 calc R . .
C28 C 0.8133(5) 0.4824(3) 0.0139(2) 0.0616(13) Uani 1 1 d . . .
H28 H 0.8198 0.5080 -0.0237 0.074 Uiso 1 1 calc R . .
C10 C 0.7497(5) 0.7390(2) 0.3128(2) 0.0643(14) Uani 1 1 d . . .
H10 H 0.8089 0.7750 0.2895 0.077 Uiso 1 1 calc R . .
C40 C 1.1862(6) 0.2557(3) 0.1549(2) 0.0755(15) Uani 1 1 d . . .
H40 H 1.2639 0.2449 0.1294 0.091 Uiso 1 1 calc R . .
C3 C 0.3265(5) 0.4818(3) 0.4685(2) 0.0666(14) Uani 1 1 d . . .
H3 H 0.2484 0.4690 0.4977 0.080 Uiso 1 1 calc R . .
C46 C 1.3005(5) 0.4121(3) 0.27589(19) 0.0591(12) Uani 1 1 d . . .
H46 H 1.2738 0.4569 0.2590 0.071 Uiso 1 1 calc R . .
C35 C 1.3528(5) 0.5259(3) 0.1115(2) 0.0700(14) Uani 1 1 d . . .
H35 H 1.3902 0.5716 0.1023 0.084 Uiso 1 1 calc R . .
C51 C 1.1004(6) 0.2646(2) 0.3702(2) 0.0653(13) Uani 1 1 d . . .
C29 C 0.7794(5) 0.4122(3) 0.0257(2) 0.0667(13) Uani 1 1 d . . .
H29 H 0.7657 0.3900 -0.0042 0.080 Uiso 1 1 calc R . .
C11 C 0.6443(5) 0.7538(2) 0.3547(2) 0.0649(14) Uani 1 1 d . . .
H11 H 0.6344 0.7997 0.3594 0.078 Uiso 1 1 calc R . .
C25 C 0.8957(5) 0.6477(3) 0.0194(2) 0.0692(14) Uani 1 1 d . . .
H25 H 0.8838 0.6484 -0.0189 0.083 Uiso 1 1 calc R . .
C24 C 0.9361(7) 0.7070(3) 0.0360(3) 0.0856(18) Uani 1 1 d . . .
H24 H 0.9504 0.7485 0.0087 0.103 Uiso 1 1 calc R . .
C36 C 1.4297(5) 0.4749(3) 0.0884(2) 0.0787(16) Uani 1 1 d . . .
H36 H 1.5190 0.4867 0.0648 0.094 Uiso 1 1 calc R . .
C47 C 1.4472(6) 0.3902(4) 0.2692(3) 0.0858(18) Uani 1 1 d . . .
H47 H 1.5196 0.4198 0.2456 0.103 Uiso 1 1 calc R . .
C41 C 1.0876(7) 0.2040(3) 0.1864(3) 0.0828(17) Uani 1 1 d . . .
H41 H 1.0979 0.1583 0.1813 0.099 Uiso 1 1 calc R . .
C23 C 0.9564(6) 0.7068(2) 0.0929(2) 0.0824(17) Uani 1 1 d . . .
H23 H 0.9863 0.7477 0.1027 0.099 Uiso 1 1 calc R . .
C49 C 1.3834(7) 0.2787(3) 0.3322(3) 0.0872(17) Uani 1 1 d . . .
H49 H 1.4122 0.2353 0.3514 0.105 Uiso 1 1 calc R . .
C54 C 0.8124(7) 0.2298(3) 0.4213(2) 0.0816(17) Uani 1 1 d . . .
H54 H 0.7162 0.2174 0.4390 0.098 Uiso 1 1 calc R . .
C52 C 1.0688(8) 0.1993(3) 0.4068(3) 0.0893(19) Uani 1 1 d . . .
H52 H 1.1436 0.1667 0.4135 0.107 Uiso 1 1 calc R . .
C53 C 0.9258(10) 0.1845(3) 0.4324(3) 0.104(2) Uani 1 1 d . . .
H53 H 0.9054 0.1423 0.4584 0.124 Uiso 1 1 calc R . .
C48 C 1.4868(7) 0.3245(4) 0.2974(3) 0.099(2) Uani 1 1 d . . .
H48 H 1.5858 0.3111 0.2926 0.119 Uiso 1 1 calc R . .
N11 N 0.6296(5) 0.16427(19) 0.55811(18) 0.0672(11) Uani 1 1 d . . .
N12 N 0.9428(5) 0.2140(2) 0.7961(2) 0.0802(13) Uani 1 1 d . . .
N7 N 0.8358(4) 0.22445(16) 0.65816(14) 0.0505(9) Uani 1 1 d . . .
N8 N 0.6427(4) 0.09385(16) 0.84625(14) 0.0475(9) Uani 1 1 d . . .
N9 N 0.4566(3) 0.01219(15) 0.79569(14) 0.0462(9) Uani 1 1 d . . .
N10 N 0.4700(4) 0.03852(17) 0.67255(15) 0.0485(9) Uani 1 1 d . . .
C74 C 0.6531(4) 0.13082(19) 0.66683(17) 0.0436(10) Uani 1 1 d . . .
C72 C 0.7407(4) 0.1562(2) 0.75123(17) 0.0444(10) Uani 1 1 d . . .
C70 C 0.5532(4) 0.06440(19) 0.76094(17) 0.0438(10) Uani 1 1 d . . .
C71 C 0.6427(4) 0.10488(19) 0.78660(17) 0.0441(10) Uani 1 1 d . . .
C101 C 0.8247(5) 0.2947(2) 0.66156(18) 0.0497(11) Uani 1 1 d . . .
C69 C 0.5588(4) 0.07643(19) 0.70068(16) 0.0424(10) Uani 1 1 d . . .
C77 C 0.4576(5) -0.0591(2) 0.79432(18) 0.0492(11) Uani 1 1 d . . .
C73 C 0.7441(4) 0.17014(19) 0.69199(18) 0.0460(11) Uani 1 1 d . . .
C75 C 0.6437(5) 0.1498(2) 0.6063(2) 0.0484(11) Uani 1 1 d . . .
C112 C 0.9460(5) 0.2186(2) 0.61319(18) 0.0503(11) Uani 1 1 d . . .
C83 C 0.2636(5) -0.0407(2) 0.85909(19) 0.0565(12) Uani 1 1 d . . .
C57 C 0.5248(5) 0.0009(2) 0.63113(18) 0.0465(10) Uani 1 1 d . . .
C89 C 0.6743(4) 0.0312(2) 0.88345(18) 0.0456(10) Uani 1 1 d . . .
C94 C 0.6640(4) 0.0437(2) 0.93901(19) 0.0498(11) Uani 1 1 d . . .
C87 C 0.2862(5) 0.0848(2) 0.84840(19) 0.0564(12) Uani 1 1 d . . .
H87 H 0.3378 0.1268 0.8332 0.068 Uiso 1 1 calc R . .
C106 C 0.9244(5) 0.3343(2) 0.61700(18) 0.0516(11) Uani 1 1 d . . .
C68 C 0.3149(4) 0.0257(2) 0.68486(19) 0.0500(11) Uani 1 1 d . . .
C111 C 1.0054(5) 0.1595(2) 0.59829(19) 0.0598(13) Uani 1 1 d . . .
H111 H 0.9687 0.1153 0.6169 0.072 Uiso 1 1 calc R . .
C100 C 0.6126(5) 0.1456(2) 0.87916(19) 0.0538(12) Uani 1 1 d . . .
C76 C 0.8504(6) 0.1896(2) 0.7769(2) 0.0576(12) Uani 1 1 d . . .
C88 C 0.3372(4) 0.0234(2) 0.83551(18) 0.0490(11) Uani 1 1 d . . .
C90 C 0.7152(5) -0.0323(2) 0.87091(19) 0.0532(11) Uani 1 1 d . . .
H90 H 0.7263 -0.0390 0.8333 0.064 Uiso 1 1 calc R . .
C95 C 0.6284(5) 0.1155(2) 0.93634(19) 0.0545(12) Uani 1 1 d . . .
C107 C 1.0010(5) 0.2858(2) 0.58662(19) 0.0523(11) Uani 1 1 d . . .
C62 C 0.4054(5) -0.0360(2) 0.6173(2) 0.0558(12) Uani 1 1 d . . .
C78 C 0.5571(5) -0.0944(2) 0.7624(2) 0.0581(12) Uani 1 1 d . . .
H78 H 0.6346 -0.0710 0.7367 0.070 Uiso 1 1 calc R . .
C93 C 0.6884(5) -0.0113(2) 0.9843(2) 0.0636(13) Uani 1 1 d . . .
H93 H 0.6801 -0.0046 1.0218 0.076 Uiso 1 1 calc R . .
C102 C 0.7338(5) 0.3258(2) 0.6982(2) 0.0601(13) Uani 1 1 d . . .
H102 H 0.6656 0.2995 0.7265 0.072 Uiso 1 1 calc R . .
C82 C 0.3411(5) -0.0934(2) 0.83390(19) 0.0551(12) Uani 1 1 d . . .
C67 C 0.2124(5) 0.0545(2) 0.7202(2) 0.0586(12) Uani 1 1 d . . .
H67 H 0.2403 0.0888 0.7390 0.070 Uiso 1 1 calc R . .
C99 C 0.5677(6) 0.2137(2) 0.8619(2) 0.0684(14) Uani 1 1 d . . .
H99 H 0.5549 0.2325 0.8238 0.082 Uiso 1 1 calc R . .
C103 C 0.7460(5) 0.3972(2) 0.6922(2) 0.0651(14) Uani 1 1 d . . .
H103 H 0.6872 0.4192 0.7175 0.078 Uiso 1 1 calc R . .
C63 C 0.2734(5) -0.0207(2) 0.6522(2) 0.0601(13) Uani 1 1 d . . .
C58 C 0.6696(5) -0.0041(2) 0.6061(2) 0.0578(12) Uani 1 1 d . . .
H58 H 0.7494 0.0185 0.6167 0.069 Uiso 1 1 calc R . .
C105 C 0.9331(5) 0.4063(2) 0.6115(2) 0.0616(13) Uani 1 1 d . . .
H105 H 0.9984 0.4334 0.5826 0.074 Uiso 1 1 calc R . .
C64 C 0.1236(6) -0.0435(3) 0.6589(2) 0.0767(16) Uani 1 1 d . . .
H64 H 0.0930 -0.0752 0.6382 0.092 Uiso 1 1 calc R . .
C81 C 0.3251(6) -0.1656(3) 0.8408(2) 0.0804(17) Uani 1 1 d . . .
H81 H 0.2483 -0.1897 0.8665 0.097 Uiso 1 1 calc R . .
C91 C 0.7388(5) -0.0853(2) 0.9166(2) 0.0630(13) Uani 1 1 d . . .
H91 H 0.7649 -0.1291 0.9098 0.076 Uiso 1 1 calc R . .
C92 C 0.7247(5) -0.0751(3) 0.9729(2) 0.0674(14) Uani 1 1 d . . .
H92 H 0.7402 -0.1120 1.0030 0.081 Uiso 1 1 calc R . .
C66 C 0.0653(5) 0.0297(3) 0.7264(2) 0.0691(15) Uani 1 1 d . . .
H66 H -0.0060 0.0460 0.7514 0.083 Uiso 1 1 calc R . .
C108 C 1.1164(5) 0.2934(3) 0.5422(2) 0.0672(14) Uani 1 1 d . . .
H108 H 1.1533 0.3375 0.5235 0.081 Uiso 1 1 calc R . .
C60 C 0.5753(7) -0.0779(3) 0.5488(2) 0.0800(16) Uani 1 1 d . . .
H60 H 0.5928 -0.1028 0.5197 0.096 Uiso 1 1 calc R . .
C80 C 0.4221(7) -0.2008(3) 0.8099(3) 0.0858(18) Uani 1 1 d . . .
H80 H 0.4121 -0.2490 0.8150 0.103 Uiso 1 1 calc R . .
C96 C 0.6040(6) 0.1559(3) 0.9777(2) 0.0745(15) Uani 1 1 d . . .
H96 H 0.6159 0.1372 1.0159 0.089 Uiso 1 1 calc R . .
C86 C 0.1550(5) 0.0822(3) 0.8849(2) 0.0702(14) Uani 1 1 d . . .
H86 H 0.1156 0.1232 0.8934 0.084 Uiso 1 1 calc R . .
C85 C 0.0818(6) 0.0190(3) 0.9088(2) 0.0798(16) Uani 1 1 d . . .
H85 H -0.0050 0.0183 0.9339 0.096 Uiso 1 1 calc R . .
C59 C 0.6905(6) -0.0441(2) 0.5646(2) 0.0707(14) Uani 1 1 d . . .
H59 H 0.7866 -0.0481 0.5470 0.085 Uiso 1 1 calc R . .
C61 C 0.4340(7) -0.0753(2) 0.5756(2) 0.0760(15) Uani 1 1 d . . .
H61 H 0.3565 -0.1002 0.5657 0.091 Uiso 1 1 calc R . .
C110 C 1.1218(5) 0.1682(3) 0.5546(2) 0.0717(14) Uani 1 1 d . . .
H110 H 1.1656 0.1291 0.5438 0.086 Uiso 1 1 calc R . .
C84 C 0.1334(5) -0.0420(3) 0.8964(2) 0.0742(15) Uani 1 1 d . . .
H84 H 0.0824 -0.0839 0.9126 0.089 Uiso 1 1 calc R . .
C104 C 0.8445(5) 0.4369(2) 0.6490(2) 0.0664(14) Uani 1 1 d . . .
H104 H 0.8503 0.4850 0.6456 0.080 Uiso 1 1 calc R . .
C79 C 0.5360(6) -0.1655(2) 0.7707(2) 0.0724(14) Uani 1 1 d . . .
H79 H 0.5996 -0.1906 0.7495 0.087 Uiso 1 1 calc R . .
C109 C 1.1747(6) 0.2350(3) 0.5263(2) 0.0832(17) Uani 1 1 d . . .
H109 H 1.2510 0.2397 0.4961 0.100 Uiso 1 1 calc R . .
C97 C 0.5616(7) 0.2245(3) 0.9609(3) 0.0928(19) Uani 1 1 d . . .
H97 H 0.5454 0.2523 0.9881 0.111 Uiso 1 1 calc R . .
C98 C 0.5431(7) 0.2520(3) 0.9040(3) 0.0847(17) Uani 1 1 d . . .
H98 H 0.5131 0.2980 0.8938 0.102 Uiso 1 1 calc R . .
C65 C 0.0238(6) -0.0183(3) 0.6963(3) 0.0839(18) Uani 1 1 d . . .
H65 H -0.0752 -0.0341 0.7015 0.101 Uiso 1 1 calc R . .

loop_
_atom_site_aniso_label
_atom_site_aniso_U_11
_atom_site_aniso_U_22
_atom_site_aniso_U_33
_atom_site_aniso_U_23
_atom_site_aniso_U_13
_atom_site_aniso_U_12
N5 0.068(3) 0.082(3) 0.079(3) 0.001(2) -0.008(2) 0.033(2)
N6 0.075(3) 0.060(2) 0.048(2) -0.009(2) -0.002(2) 0.002(2)
N2 0.047(2) 0.0405(19) 0.055(2) -0.0100(16) 0.0116(18) 0.0079(16)
N1 0.059(2) 0.0429(19) 0.043(2) -0.0045(17) -0.0052(17) 0.0098(17)
N4 0.0405(19) 0.048(2) 0.047(2) -0.0108(16) 0.0056(16) 0.0059(16)
N3 0.046(2) 0.0433(19) 0.049(2) -0.0057(16) -0.0051(17) 0.0159(16)
C18 0.050(2) 0.037(2) 0.039(2) -0.0095(18) -0.0025(19) 0.0050(19)
C13 0.040(2) 0.040(2) 0.050(3) -0.0091(19) 0.004(2) 0.0075(18)
C44 0.044(2) 0.048(2) 0.055(3) -0.018(2) -0.007(2) 0.013(2)
C16 0.041(2) 0.040(2) 0.045(2) -0.0087(19) 0.0023(19) 0.0102(18)
C5 0.045(2) 0.054(3) 0.044(2) -0.011(2) -0.001(2) 0.011(2)
C19 0.046(2) 0.042(2) 0.055(3) -0.013(2) -0.001(2) -0.0006(19)
C15 0.047(2) 0.046(2) 0.039(2) -0.0050(19) -0.002(2) 0.008(2)
C45 0.047(3) 0.059(3) 0.051(3) -0.027(2) -0.010(2) 0.014(2)
C6 0.044(2) 0.051(2) 0.039(2) -0.0089(19) 0.0032(19) 0.013(2)
C8 0.046(2) 0.038(2) 0.054(3) -0.011(2) 0.001(2) 0.0067(19)
C38 0.047(3) 0.076(3) 0.051(3) -0.024(2) -0.004(2) 0.020(2)
C1 0.062(3) 0.046(3) 0.055(3) -0.017(2) 0.009(2) 0.006(2)
C39 0.053(3) 0.059(3) 0.059(3) -0.023(2) -0.004(2) 0.017(2)
C33 0.043(2) 0.063(3) 0.044(3) -0.013(2) -0.003(2) 0.012(2)
C9 0.055(3) 0.046(3) 0.069(3) -0.006(2) 0.004(2) 0.009(2)
C7 0.048(2) 0.045(2) 0.051(3) -0.012(2) -0.007(2) 0.014(2)
C14 0.048(2) 0.042(2) 0.042(2) -0.0029(19) -0.003(2) 0.0177(19)
C27 0.043(2) 0.056(3) 0.042(3) -0.006(2) 0.000(2) 0.008(2)
C17 0.046(2) 0.037(2) 0.046(3) -0.0085(19) -0.004(2) 0.0063(19)
C20 0.054(3) 0.054(3) 0.051(3) -0.010(2) -0.003(2) 0.011(2)
C34 0.053(3) 0.068(3) 0.052(3) -0.010(2) -0.001(2) 0.006(2)
C4 0.050(3) 0.066(3) 0.055(3) -0.021(2) 0.005(2) 0.011(2)
C2 0.063(3) 0.059(3) 0.063(3) -0.007(2) 0.016(3) -0.008(2)
C12 0.053(3) 0.058(3) 0.068(3) -0.025(2) -0.008(2) 0.019(2)
C56 0.068(3) 0.042(2) 0.050(3) -0.011(2) -0.014(2) 0.014(2)
C26 0.051(3) 0.062(3) 0.038(3) -0.003(2) 0.000(2) 0.010(2)
C50 0.072(3) 0.060(3) 0.067(3) -0.030(2) -0.026(3) 0.027(3)
C31 0.048(3) 0.053(3) 0.053(3) -0.009(2) -0.005(2) 0.012(2)
C43 0.054(3) 0.050(3) 0.061(3) -0.008(2) -0.010(2) 0.007(2)
C32 0.041(2) 0.053(3) 0.047(3) -0.013(2) -0.003(2) 0.008(2)
C55 0.074(3) 0.047(3) 0.058(3) -0.010(2) -0.008(3) 0.002(2)
C37 0.045(3) 0.106(4) 0.063(3) -0.028(3) 0.001(2) 0.018(3)
C21 0.055(3) 0.041(2) 0.050(3) 0.000(2) -0.004(2) 0.009(2)
C22 0.083(4) 0.055(3) 0.061(3) -0.011(2) -0.003(3) 0.007(3)
C42 0.078(3) 0.048(3) 0.083(4) -0.015(3) -0.013(3) 0.008(2)
C30 0.055(3) 0.058(3) 0.070(3) -0.018(3) -0.009(3) 0.007(2)
C28 0.053(3) 0.084(4) 0.049(3) -0.018(3) -0.002(2) 0.008(3)
C10 0.055(3) 0.046(3) 0.090(4) -0.012(2) -0.001(3) 0.005(2)
C40 0.075(3) 0.071(3) 0.090(4) -0.037(3) -0.012(3) 0.032(3)
C3 0.059(3) 0.074(3) 0.059(3) -0.008(3) 0.016(2) 0.002(3)
C46 0.046(3) 0.076(3) 0.060(3) -0.024(3) -0.006(2) 0.005(2)
C35 0.052(3) 0.096(4) 0.058(3) -0.009(3) -0.003(2) -0.015(3)
C51 0.082(4) 0.054(3) 0.068(3) -0.020(2) -0.032(3) 0.020(3)
C29 0.060(3) 0.080(4) 0.065(3) -0.030(3) -0.004(3) 0.005(3)
C11 0.056(3) 0.050(3) 0.092(4) -0.023(3) -0.007(3) 0.016(2)
C25 0.078(3) 0.072(3) 0.049(3) 0.003(3) 0.001(3) 0.009(3)
C24 0.120(5) 0.054(3) 0.072(4) 0.009(3) -0.008(3) 0.007(3)
C36 0.047(3) 0.115(5) 0.070(4) -0.016(3) 0.008(3) 0.000(3)
C47 0.047(3) 0.129(5) 0.098(4) -0.066(4) -0.003(3) 0.008(3)
C41 0.095(4) 0.057(3) 0.104(5) -0.034(3) -0.013(4) 0.020(3)
C23 0.115(5) 0.048(3) 0.079(4) -0.005(3) -0.004(3) 0.002(3)
C49 0.082(4) 0.094(4) 0.105(5) -0.049(4) -0.043(4) 0.045(4)
C54 0.116(5) 0.051(3) 0.074(4) 0.001(3) -0.022(3) -0.013(3)
C52 0.130(5) 0.044(3) 0.101(5) -0.008(3) -0.059(4) 0.018(3)
C53 0.156(7) 0.058(4) 0.093(5) 0.010(3) -0.047(5) -0.022(4)
C48 0.058(4) 0.137(6) 0.129(6) -0.075(5) -0.033(4) 0.040(4)
N11 0.084(3) 0.061(2) 0.055(3) -0.011(2) -0.005(2) 0.005(2)
N12 0.076(3) 0.090(3) 0.078(3) -0.024(3) -0.015(3) -0.018(3)
N7 0.051(2) 0.045(2) 0.053(2) -0.0091(17) 0.0068(18) -0.0040(17)
N8 0.057(2) 0.047(2) 0.039(2) -0.0106(17) -0.0032(17) 0.0003(17)
N9 0.0421(19) 0.0364(18) 0.056(2) -0.0036(16) 0.0034(17) -0.0037(16)
N10 0.047(2) 0.047(2) 0.052(2) -0.0101(17) -0.0081(18) -0.0026(17)
C74 0.047(2) 0.038(2) 0.042(2) -0.0026(19) -0.002(2) 0.0029(19)
C72 0.046(2) 0.043(2) 0.044(3) -0.0092(19) -0.003(2) -0.005(2)
C70 0.043(2) 0.037(2) 0.048(3) -0.0038(19) 0.001(2) -0.0002(19)
C71 0.045(2) 0.042(2) 0.044(3) -0.0071(19) -0.004(2) 0.001(2)
C101 0.049(3) 0.046(2) 0.051(3) -0.004(2) -0.003(2) 0.001(2)
C69 0.045(2) 0.043(2) 0.038(2) -0.0079(19) -0.0023(19) 0.0066(19)
C77 0.045(2) 0.045(2) 0.055(3) -0.001(2) -0.012(2) 0.000(2)
C73 0.048(2) 0.036(2) 0.049(3) -0.003(2) 0.004(2) -0.001(2)
C75 0.052(3) 0.039(2) 0.053(3) -0.009(2) 0.000(2) 0.0054(19)
C112 0.049(2) 0.052(3) 0.051(3) -0.015(2) -0.001(2) -0.003(2)
C83 0.051(3) 0.059(3) 0.054(3) 0.002(2) -0.006(2) -0.006(2)
C57 0.052(3) 0.040(2) 0.048(3) -0.009(2) -0.007(2) 0.001(2)
C89 0.039(2) 0.047(2) 0.047(3) -0.003(2) -0.0028(19) -0.0025(19)
C94 0.042(2) 0.053(3) 0.051(3) -0.005(2) 0.001(2) 0.000(2)
C87 0.049(3) 0.059(3) 0.059(3) -0.011(2) -0.002(2) 0.009(2)
C106 0.047(2) 0.052(3) 0.053(3) -0.003(2) -0.005(2) -0.003(2)
C68 0.043(2) 0.045(2) 0.059(3) -0.003(2) -0.007(2) 0.000(2)
C111 0.061(3) 0.060(3) 0.057(3) -0.014(2) 0.004(2) -0.002(2)
C100 0.060(3) 0.049(3) 0.050(3) -0.012(2) 0.006(2) -0.008(2)
C76 0.063(3) 0.057(3) 0.051(3) -0.012(2) 0.000(3) -0.010(2)
C88 0.040(2) 0.056(3) 0.047(3) -0.004(2) 0.001(2) 0.005(2)
C90 0.051(3) 0.053(3) 0.055(3) -0.008(2) -0.009(2) 0.006(2)
C95 0.057(3) 0.060(3) 0.047(3) -0.014(2) -0.001(2) 0.001(2)
C107 0.048(3) 0.053(3) 0.055(3) -0.011(2) -0.003(2) -0.006(2)
C62 0.060(3) 0.047(3) 0.062(3) -0.012(2) -0.016(2) -0.003(2)
C78 0.070(3) 0.046(3) 0.060(3) -0.011(2) -0.011(2) 0.004(2)
C93 0.063(3) 0.072(3) 0.051(3) -0.004(3) -0.002(2) 0.010(3)
C102 0.053(3) 0.051(3) 0.073(3) -0.012(2) 0.003(2) -0.004(2)
C82 0.054(3) 0.045(3) 0.059(3) 0.004(2) -0.004(2) -0.007(2)
C67 0.047(3) 0.062(3) 0.064(3) -0.005(2) -0.011(2) 0.004(2)
C99 0.092(4) 0.052(3) 0.059(3) -0.008(2) -0.004(3) 0.001(3)
C103 0.062(3) 0.052(3) 0.082(4) -0.020(3) 0.002(3) -0.002(2)
C63 0.057(3) 0.053(3) 0.072(3) -0.008(2) -0.020(3) -0.002(2)
C58 0.065(3) 0.044(2) 0.066(3) -0.012(2) -0.013(3) 0.007(2)
C105 0.059(3) 0.046(3) 0.074(3) -0.004(2) 0.000(3) -0.013(2)
C64 0.063(3) 0.068(3) 0.102(4) -0.015(3) -0.026(3) -0.011(3)
C81 0.081(4) 0.057(3) 0.094(4) 0.006(3) -0.008(3) -0.019(3)
C91 0.061(3) 0.054(3) 0.072(4) -0.009(3) -0.009(3) 0.010(2)
C92 0.069(3) 0.062(3) 0.063(3) 0.003(3) -0.004(3) 0.003(3)
C66 0.046(3) 0.075(3) 0.078(4) 0.002(3) -0.004(3) 0.011(2)
C108 0.066(3) 0.069(3) 0.061(3) -0.011(3) 0.012(3) -0.012(3)
C60 0.102(5) 0.063(3) 0.086(4) -0.038(3) -0.018(4) 0.023(3)
C80 0.099(4) 0.050(3) 0.104(5) -0.009(3) -0.007(4) -0.005(3)
C96 0.098(4) 0.071(3) 0.057(3) -0.021(3) -0.003(3) 0.007(3)
C86 0.064(3) 0.089(4) 0.058(3) -0.018(3) -0.004(3) 0.017(3)
C85 0.049(3) 0.116(5) 0.067(4) -0.009(3) 0.005(3) 0.007(3)
C59 0.080(4) 0.060(3) 0.075(4) -0.024(3) -0.003(3) 0.014(3)
C61 0.096(4) 0.050(3) 0.090(4) -0.024(3) -0.027(3) -0.005(3)
C110 0.067(3) 0.080(4) 0.073(4) -0.033(3) 0.003(3) 0.001(3)
C84 0.056(3) 0.087(4) 0.070(4) 0.002(3) 0.001(3) -0.009(3)
C104 0.066(3) 0.049(3) 0.084(4) -0.013(3) -0.008(3) -0.003(2)
C79 0.082(4) 0.059(3) 0.079(4) -0.018(3) -0.016(3) 0.005(3)
C109 0.075(4) 0.099(4) 0.075(4) -0.034(3) 0.023(3) -0.013(3)
C97 0.136(5) 0.077(4) 0.069(4) -0.030(3) 0.002(4) -0.003(4)
C98 0.122(5) 0.054(3) 0.080(4) -0.026(3) 0.000(4) 0.001(3)
C65 0.050(3) 0.093(4) 0.104(5) -0.006(4) -0.014(3) -0.003(3)

loop_
_atom_type_symbol
_atom_type_description
_atom_type_scat_dispersion_real
_atom_type_scat_dispersion_imag
_atom_type_scat_source
C C 0.0033 0.0016 'International Tables Vol C Tables 4.2.6.8 and 6.1.1.4'
H H 0.0000 0.0000 'International Tables Vol C Tables 4.2.6.8 and 6.1.1.4'
N N 0.0061 0.0033 'International Tables Vol C Tables 4.2.6.8 and 6.1.1.4'

loop_
_geom_angle_atom_site_label_1
_geom_angle_atom_site_label_2
_geom_angle_atom_site_label_3
_geom_angle
_geom_angle_site_symmetry_1
_geom_angle_site_symmetry_3
C8 N2 C13 126.3(3) . .
C8 N2 C6 108.3(3) . .
C13 N2 C6 125.4(3) . .
C32 N1 C15 126.5(3) . .
C32 N1 C21 107.7(3) . .
C15 N1 C21 125.8(4) . .
C44 N4 C33 108.5(3) . .
C44 N4 C16 126.0(3) . .
C33 N4 C16 125.3(3) . .
C45 N3 C17 127.2(3) . .
C45 N3 C56 108.6(3) . .
C17 N3 C56 123.5(3) . .
C13 C18 C17 121.1(4) . .
C13 C18 C19 120.3(4) . .
C17 C18 C19 118.3(4) . .
C18 C13 C14 118.9(4) . .
C18 C13 N2 121.0(4) . .
C14 C13 N2 120.1(4) . .
C43 C44 C39 121.7(4) . .
C43 C44 N4 129.4(4) . .
C39 C44 N4 108.9(3) . .
C15 C16 C17 119.7(3) . .
C15 C16 N4 120.2(4) . .
C17 C16 N4 120.1(3) . .
C4 C5 C6 119.6(4) . .
C4 C5 C7 133.3(4) . .
C6 C5 C7 107.1(3) . .
N6 C19 C18 177.9(5) . .
C16 C15 C14 119.8(4) . .
C16 C15 N1 121.7(4) . .
C14 C15 N1 118.4(3) . .
C46 C45 N3 129.4(4) . .
C46 C45 C50 122.5(4) . .
N3 C45 C50 108.0(4) . .
C1 C6 C5 122.1(3) . .
C1 C6 N2 129.4(4) . .
C5 C6 N2 108.4(3) . .
C9 C8 C7 121.8(4) . .
C9 C8 N2 129.2(4) . .
C7 C8 N2 109.1(3) . .
C37 C38 C33 119.0(4) . .
C37 C38 C39 133.5(4) . .
C33 C38 C39 107.3(3) . .
C2 C1 C6 117.4(4) . .
C2 C1 H1 121.3 . .
C6 C1 H1 121.3 . .
C40 C39 C44 118.9(4) . .
C40 C39 C38 134.1(4) . .
C44 C39 C38 107.0(4) . .
C34 C33 N4 129.1(4) . .
C34 C33 C38 122.3(4) . .
N4 C33 C38 108.2(4) . .
C10 C9 C8 117.7(4) . .
C10 C9 H9 121.1 . .
C8 C9 H9 121.1 . .
C12 C7 C8 119.8(4) . .
C12 C7 C5 133.0(4) . .
C8 C7 C5 107.2(3) . .
C13 C14 C15 121.1(4) . .
C13 C14 C20 118.5(4) . .
C15 C14 C20 120.1(4) . .
C28 C27 C32 119.6(4) . .
C28 C27 C26 133.4(4) . .
C32 C27 C26 107.0(4) . .
C18 C17 C16 119.3(3) . .
C18 C17 N3 118.7(4) . .
C16 C17 N3 122.0(3) . .
N5 C20 C14 177.0(5) . .
C33 C34 C35 117.2(5) . .
C33 C34 H34 121.4 . .
C35 C34 H34 121.4 . .
C3 C4 C5 118.2(4) . .
C3 C4 H4 120.9 . .
C5 C4 H4 120.9 . .
C1 C2 C3 121.2(4) . .
C1 C2 H2 119.4 . .
C3 C2 H2 119.4 . .
C7 C12 C11 118.3(4) . .
C7 C12 H12 120.9 . .
C11 C12 H12 120.9 . .
C55 C56 C51 122.8(4) . .
C55 C56 N3 129.0(4) . .
C51 C56 N3 108.2(4) . .
C25 C26 C21 119.4(4) . .
C25 C26 C27 133.4(5) . .
C21 C26 C27 107.1(3) . .
C49 C50 C45 118.9(5) . .
C49 C50 C51 133.9(5) . .
C45 C50 C51 107.1(4) . .
C30 C31 C32 117.9(4) . .
C30 C31 H31 121.0 . .
C32 C31 H31 121.0 . .
C42 C43 C44 117.5(4) . .
C42 C43 H43 121.3 . .
C44 C43 H43 121.3 . .
C31 C32 N1 129.7(4) . .
C31 C32 C27 121.1(4) . .
N1 C32 C27 109.1(4) . .
C54 C55 C56 117.1(5) . .
C54 C55 H55 121.5 . .
C56 C55 H55 121.5 . .
C36 C37 C38 118.9(5) . .
C36 C37 H37 120.6 . .
C38 C37 H37 120.6 . .
C22 C21 C26 122.3(4) . .
C22 C21 N1 128.6(4) . .
C26 C21 N1 109.0(4) . .
C23 C22 C21 117.1(5) . .
C23 C22 H22 121.4 . .
C21 C22 H22 121.4 . .
C43 C42 C41 122.2(5) . .
C43 C42 H42 118.9 . .
C41 C42 H42 118.9 . .
C31 C30 C29 121.2(4) . .
C31 C30 H30 119.4 . .
C29 C30 H30 119.4 . .
C29 C28 C27 119.5(4) . .
C29 C28 H28 120.2 . .
C27 C28 H28 120.2 . .
C9 C10 C11 121.1(4) . .
C9 C10 H10 119.5 . .
C11 C10 H10 119.5 . .
C41 C40 C39 119.2(5) . .
C41 C40 H40 120.4 . .
C39 C40 H40 120.4 . .
C4 C3 C2 121.5(4) . .
C4 C3 H3 119.3 . .
C2 C3 H3 119.3 . .
C45 C46 C47 117.1(5) . .
C45 C46 H46 121.4 . .
C47 C46 H46 121.4 . .
C34 C35 C36 121.3(5) . .
C34 C35 H35 119.3 . .
C36 C35 H35 119.3 . .
C56 C51 C52 118.3(5) . .
C56 C51 C50 108.1(4) . .
C52 C51 C50 133.6(5) . .
C28 C29 C30 120.4(5) . .
C28 C29 H29 119.8 . .
C30 C29 H29 119.8 . .
C10 C11 C12 121.3(4) . .
C10 C11 H11 119.3 . .
C12 C11 H11 119.3 . .
C24 C25 C26 118.7(5) . .
C24 C25 H25 120.7 . .
C26 C25 H25 120.7 . .
C25 C24 C23 121.5(4) . .
C25 C24 H24 119.2 . .
C23 C24 H24 119.2 . .
C37 C36 C35 121.2(4) . .
C37 C36 H36 119.4 . .
C35 C36 H36 119.4 . .
C48 C47 C46 120.7(6) . .
C48 C47 H47 119.7 . .
C46 C47 H47 119.7 . .
C42 C41 C40 120.5(5) . .
C42 C41 H41 119.8 . .
C40 C41 H41 119.8 . .
C22 C23 C24 120.9(5) . .
C22 C23 H23 119.6 . .
C24 C23 H23 119.6 . .
C48 C49 C50 118.9(5) . .
C48 C49 H49 120.5 . .
C50 C49 H49 120.5 . .
C53 C54 C55 120.9(6) . .
C53 C54 H54 119.5 . .
C55 C54 H54 119.5 . .
C53 C52 C51 118.6(5) . .
C53 C52 H52 120.7 . .
C51 C52 H52 120.7 . .
C54 C53 C52 122.1(5) . .
C54 C53 H53 118.9 . .
C52 C53 H53 118.9 . .
C49 C48 C47 121.7(5) . .
C49 C48 H48 119.2 . .
C47 C48 H48 119.2 . .
C101 N7 C73 124.8(3) . .
C101 N7 C112 108.7(3) . .
C73 N7 C112 126.3(3) . .
C71 N8 C89 126.7(3) . .
C71 N8 C100 124.7(3) . .
C89 N8 C100 108.5(3) . .
C88 N9 C77 108.2(3) . .
C88 N9 C70 125.5(3) . .
C77 N9 C70 126.1(3) . .
C57 N10 C69 125.0(3) . .
C57 N10 C68 108.3(3) . .
C69 N10 C68 126.4(4) . .
C73 C74 C69 121.2(4) . .
C73 C74 C75 119.4(3) . .
C69 C74 C75 119.2(4) . .
C73 C72 C71 121.3(4) . .
C73 C72 C76 119.2(4) . .
C71 C72 C76 119.2(4) . .
C71 C70 N9 119.8(4) . .
C71 C70 C69 120.1(3) . .
N9 C70 C69 120.1(4) . .
C70 C71 N8 122.0(3) . .
C70 C71 C72 119.2(4) . .
N8 C71 C72 118.8(4) . .
C102 C101 N7 130.2(4) . .
C102 C101 C106 121.4(4) . .
N7 C101 C106 108.4(4) . .
N10 C69 C70 122.7(3) . .
N10 C69 C74 118.3(3) . .
C70 C69 C74 118.9(4) . .
C78 C77 C82 122.5(4) . .
C78 C77 N9 128.6(4) . .
C82 C77 N9 108.8(4) . .
C72 C73 C74 119.2(3) . .
C72 C73 N7 120.0(4) . .
C74 C73 N7 120.8(4) . .
N11 C75 C74 177.0(5) . .
C111 C112 C107 122.5(4) . .
C111 C112 N7 128.9(4) . .
C107 C112 N7 108.4(4) . .
C84 C83 C88 118.9(5) . .
C84 C83 C82 133.2(4) . .
C88 C83 C82 107.8(4) . .
C58 C57 N10 129.9(4) . .
C58 C57 C62 121.4(4) . .
N10 C57 C62 108.7(4) . .
C90 C89 C94 122.7(4) . .
C90 C89 N8 129.5(4) . .
C94 C89 N8 107.7(4) . .
C89 C94 C93 118.7(4) . .
C89 C94 C95 108.3(4) . .
C93 C94 C95 133.0(5) . .
C88 C87 C86 117.6(4) . .
C88 C87 H87 121.2 . .
C86 C87 H87 121.2 . .
C105 C106 C101 119.0(4) . .
C105 C106 C107 133.9(4) . .
C101 C106 C107 107.0(4) . .
C67 C68 C63 122.6(4) . .
C67 C68 N10 129.1(4) . .
C63 C68 N10 108.3(4) . .
C112 C111 C110 117.4(4) . .
C112 C111 H111 121.3 . .
C110 C111 H111 121.3 . .
C99 C100 C95 122.7(4) . .
C99 C100 N8 129.3(4) . .
C95 C100 N8 107.9(4) . .
N12 C76 C72 176.6(5) . .
C87 C88 C83 122.3(4) . .
C87 C88 N9 129.3(4) . .
C83 C88 N9 108.3(4) . .
C91 C90 C89 116.9(4) . .
C91 C90 H90 121.6 . .
C89 C90 H90 121.6 . .
C96 C95 C100 119.1(4) . .
C96 C95 C94 133.3(4) . .
C100 C95 C94 107.5(4) . .
C108 C107 C112 119.2(4) . .
C108 C107 C106 133.2(4) . .
C112 C107 C106 107.4(3) . .
C61 C62 C57 118.4(4) . .
C61 C62 C63 134.8(5) . .
C57 C62 C63 106.7(4) . .
C79 C78 C77 117.0(4) . .
C79 C78 H78 121.5 . .
C77 C78 H78 121.5 . .
C92 C93 C94 119.4(5) . .
C92 C93 H93 120.3 . .
C94 C93 H93 120.3 . .
C101 C102 C103 118.3(4) . .
C101 C102 H102 120.9 . .
C103 C102 H102 120.9 . .
C81 C82 C77 118.2(5) . .
C81 C82 C83 135.0(4) . .
C77 C82 C83 106.8(4) . .
C68 C67 C66 116.8(5) . .
C68 C67 H67 121.6 . .
C66 C67 H67 121.6 . .
C98 C99 C100 116.6(5) . .
C98 C99 H99 121.7 . .
C100 C99 H99 121.7 . .
C102 C103 C104 121.0(5) . .
C102 C103 H103 119.5 . .
C104 C103 H103 119.5 . .
C68 C63 C64 118.7(5) . .
C68 C63 C62 107.9(4) . .
C64 C63 C62 133.3(5) . .
C57 C58 C59 117.2(5) . .
C57 C58 H58 121.4 . .
C59 C58 H58 121.4 . .
C104 C105 C106 119.2(4) . .
C104 C105 H105 120.4 . .
C106 C105 H105 120.4 . .
C65 C64 C63 118.7(5) . .
C65 C64 H64 120.6 . .
C63 C64 H64 120.6 . .
C80 C81 C82 119.8(5) . .
C80 C81 H81 120.1 . .
C82 C81 H81 120.1 . .
C90 C91 C92 121.7(5) . .
C90 C91 H91 119.1 . .
C92 C91 H91 119.1 . .
C93 C92 C91 120.5(4) . .
C93 C92 H92 119.7 . .
C91 C92 H92 119.7 . .
C65 C66 C67 121.2(5) . .
C65 C66 H66 119.4 . .
C67 C66 H66 119.4 . .
C109 C108 C107 118.9(4) . .
C109 C108 H108 120.6 . .
C107 C108 H108 120.6 . .
C59 C60 C61 120.2(5) . .
C59 C60 H60 119.9 . .
C61 C60 H60 119.9 . .
C81 C80 C79 120.8(5) . .
C81 C80 H80 119.6 . .
C79 C80 H80 119.6 . .
C97 C96 C95 118.8(5) . .
C97 C96 H96 120.6 . .
C95 C96 H96 120.6 . .
C87 C86 C85 120.6(5) . .
C87 C86 H86 119.7 . .
C85 C86 H86 119.7 . .
C84 C85 C86 121.7(5) . .
C84 C85 H85 119.2 . .
C86 C85 H85 119.2 . .
C60 C59 C58 122.2(5) . .
C60 C59 H59 118.9 . .
C58 C59 H59 118.9 . .
C60 C61 C62 120.4(5) . .
C60 C61 H61 119.8 . .
C62 C61 H61 119.8 . .
C111 C110 C109 120.8(5) . .
C111 C110 H110 119.6 . .
C109 C110 H110 119.6 . .
C85 C84 C83 119.0(5) . .
C85 C84 H84 120.5 . .
C83 C84 H84 120.5 . .
C105 C104 C103 121.0(4) . .
C105 C104 H104 119.5 . .
C103 C104 H104 119.5 . .
C78 C79 C80 121.7(5) . .
C78 C79 H79 119.2 . .
C80 C79 H79 119.1 . .
C108 C109 C110 121.2(4) . .
C108 C109 H109 119.4 . .
C110 C109 H109 119.4 . .
C98 C97 C96 120.4(5) . .
C98 C97 H97 119.8 . .
C96 C97 H97 119.8 . .
C99 C98 C97 122.2(5) . .
C99 C98 H98 118.9 . .
C97 C98 H98 118.9 . .
C64 C65 C66 121.8(5) . .
C64 C65 H65 119.1 . .
C66 C65 H65 119.1 . .

loop_
_geom_bond_atom_site_label_1
_geom_bond_atom_site_label_2
_geom_bond_distance
_geom_bond_site_symmetry_2
N5 C20 1.141(5) .
N6 C19 1.139(5) .
N2 C8 1.395(5) .
N2 C13 1.396(5) .
N2 C6 1.412(4) .
N1 C32 1.400(5) .
N1 C15 1.402(5) .
N1 C21 1.418(5) .
N4 C44 1.401(5) .
N4 C33 1.403(5) .
N4 C16 1.408(5) .
N3 C45 1.403(5) .
N3 C17 1.407(5) .
N3 C56 1.418(5) .
C18 C13 1.386(5) .
C18 C17 1.403(5) .
C18 C19 1.448(6) .
C13 C14 1.391(5) .
C44 C43 1.395(5) .
C44 C39 1.400(5) .
C16 C15 1.392(5) .
C16 C17 1.407(5) .
C5 C4 1.383(5) .
C5 C6 1.398(5) .
C5 C7 1.453(5) .
C15 C14 1.398(5) .
C45 C46 1.376(6) .
C45 C50 1.408(6) .
C6 C1 1.387(5) .
C8 C9 1.390(5) .
C8 C7 1.394(5) .
C38 C37 1.387(6) .
C38 C33 1.408(6) .
C38 C39 1.445(6) .
C1 C2 1.374(5) .
C1 H1 0.9300 .
C39 C40 1.389(6) .
C33 C34 1.378(6) .
C9 C10 1.375(6) .
C9 H9 0.9300 .
C7 C12 1.383(6) .
C14 C20 1.438(6) .
C27 C28 1.376(6) .
C27 C32 1.404(5) .
C27 C26 1.455(6) .
C34 C35 1.384(6) .
C34 H34 0.9300 .
C4 C3 1.383(6) .
C4 H4 0.9300 .
C2 C3 1.385(6) .
C2 H2 0.9300 .
C12 C11 1.390(6) .
C12 H12 0.9300 .
C56 C55 1.384(6) .
C56 C51 1.383(6) .
C26 C25 1.389(6) .
C26 C21 1.394(6) .
C50 C49 1.381(7) .
C50 C51 1.448(7) .
C31 C30 1.378(6) .
C31 C32 1.381(5) .
C31 H31 0.9300 .
C43 C42 1.366(6) .
C43 H43 0.9300 .
C55 C54 1.382(6) .
C55 H55 0.9300 .
C37 C36 1.376(7) .
C37 H37 0.9300 .
C21 C22 1.385(6) .
C22 C23 1.383(6) .
C22 H22 0.9300 .
C42 C41 1.373(7) .
C42 H42 0.9300 .
C30 C29 1.391(6) .
C30 H30 0.9300 .
C28 C29 1.371(6) .
C28 H28 0.9300 .
C10 C11 1.379(6) .
C10 H10 0.9300 .
C40 C41 1.386(7) .
C40 H40 0.9300 .
C3 H3 0.9300 .
C46 C47 1.390(7) .
C46 H46 0.9300 .
C35 C36 1.387(7) .
C35 H35 0.9300 .
C51 C52 1.401(7) .
C29 H29 0.9300 .
C11 H11 0.9300 .
C25 C24 1.366(7) .
C25 H25 0.9300 .
C24 C23 1.392(8) .
C24 H24 0.9300 .
C36 H36 0.9300 .
C47 C48 1.387(8) .
C47 H47 0.9300 .
C41 H41 0.9300 .
C23 H23 0.9300 .
C49 C48 1.372(8) .
C49 H49 0.9300 .
C54 C53 1.362(8) .
C54 H54 0.9300 .
C52 C53 1.368(8) .
C52 H52 0.9300 .
C53 H53 0.9300 .
C48 H48 0.9300 .
N11 C75 1.150(5) .
N12 C76 1.145(6) .
N7 C101 1.397(5) .
N7 C73 1.402(5) .
N7 C112 1.403(5) .
N8 C71 1.399(5) .
N8 C89 1.406(5) .
N8 C100 1.416(5) .
N9 C88 1.404(5) .
N9 C77 1.404(5) .
N9 C70 1.408(4) .
N10 C57 1.400(5) .
N10 C69 1.404(5) .
N10 C68 1.407(5) .
C74 C73 1.389(6) .
C74 C69 1.416(5) .
C74 C75 1.431(6) .
C72 C73 1.384(6) .
C72 C71 1.411(5) .
C72 C76 1.442(6) .
C70 C71 1.404(6) .
C70 C69 1.407(5) .
C101 C102 1.369(6) .
C101 C106 1.411(5) .
C77 C78 1.388(6) .
C77 C82 1.403(5) .
C112 C111 1.371(6) .
C112 C107 1.401(5) .
C83 C84 1.389(6) .
C83 C88 1.401(5) .
C83 C82 1.441(6) .
C57 C58 1.384(6) .
C57 C62 1.404(6) .
C89 C90 1.379(6) .
C89 C94 1.394(6) .
C94 C93 1.395(6) .
C94 C95 1.432(6) .
C87 C88 1.368(6) .
C87 C86 1.383(6) .
C87 H87 0.9300 .
C106 C105 1.391(6) .
C106 C107 1.442(6) .
C68 C67 1.382(6) .
C68 C63 1.392(6) .
C111 C110 1.380(6) .
C111 H111 0.9300 .
C100 C99 1.384(6) .
C100 C95 1.395(6) .
C90 C91 1.377(6) .
C90 H90 0.9300 .
C95 C96 1.388(6) .
C107 C108 1.387(6) .
C62 C61 1.386(7) .
C62 C63 1.443(6) .
C78 C79 1.376(6) .
C78 H78 0.9300 .
C93 C92 1.363(6) .
C93 H93 0.9300 .
C102 C103 1.379(6) .
C102 H102 0.9300 .
C82 C81 1.395(6) .
C67 C66 1.393(6) .
C67 H67 0.9300 .
C99 C98 1.375(7) .
C99 H99 0.9300 .
C103 C104 1.387(6) .
C103 H103 0.9300 .
C63 C64 1.403(6) .
C58 C59 1.385(6) .
C58 H58 0.9300 .
C105 C104 1.365(6) .
C105 H105 0.9300 .
C64 C65 1.362(7) .
C64 H64 0.9300 .
C81 C80 1.361(7) .
C81 H81 0.9300 .
C91 C92 1.395(7) .
C91 H91 0.9300 .
C92 H92 0.9300 .
C66 C65 1.375(7) .
C66 H66 0.9300 .
C108 C109 1.364(7) .
C108 H108 0.9300 .
C60 C59 1.360(7) .
C60 C61 1.364(7) .
C60 H60 0.9300 .
C80 C79 1.388(7) .
C80 H80 0.9300 .
C96 C97 1.385(7) .
C96 H96 0.9300 .
C86 C85 1.385(7) .
C86 H86 0.9300 .
C85 C84 1.357(7) .
C85 H85 0.9300 .
C59 H59 0.9300 .
C61 H61 0.9300 .
C110 C109 1.401(7) .
C110 H110 0.9300 .
C84 H84 0.9300 .
C104 H104 0.9300 .
C79 H79 0.9300 .
C109 H109 0.9300 .
C97 C98 1.386(8) .
C97 H97 0.9300 .
C98 H98 0.9300 .
C65 H65 0.9300 .

loop_
_geom_torsion_atom_site_label_1
_geom_torsion_atom_site_label_2
_geom_torsion_atom_site_label_3
_geom_torsion_atom_site_label_4
_geom_torsion
_geom_torsion_site_symmetry_1
_geom_torsion_site_symmetry_2
_geom_torsion_site_symmetry_3
_geom_torsion_site_symmetry_4
C17 C18 C13 C14 -0.7(6) . . . .
C19 C18 C13 C14 172.6(4) . . . .
C17 C18 C13 N2 179.7(3) . . . .
C19 C18 C13 N2 -7.0(6) . . . .
C8 N2 C13 C18 119.9(5) . . . .
C6 N2 C13 C18 -59.3(6) . . . .
C8 N2 C13 C14 -59.6(6) . . . .
C6 N2 C13 C14 121.1(5) . . . .
C33 N4 C44 C43 -178.7(4) . . . .
C16 N4 C44 C43 6.6(7) . . . .
C33 N4 C44 C39 -0.7(5) . . . .
C16 N4 C44 C39 -175.4(4) . . . .
C44 N4 C16 C15 -123.4(4) . . . .
C33 N4 C16 C15 62.8(6) . . . .
C44 N4 C16 C17 57.5(6) . . . .
C33 N4 C16 C17 -116.3(4) . . . .
C13 C18 C19 N6 -134(12) . . . .
C17 C18 C19 N6 40(12) . . . .
C17 C16 C15 C14 -2.6(6) . . . .
N4 C16 C15 C14 178.3(4) . . . .
C17 C16 C15 N1 -178.2(4) . . . .
N4 C16 C15 N1 2.6(6) . . . .
C32 N1 C15 C16 55.5(6) . . . .
C21 N1 C15 C16 -125.2(4) . . . .
C32 N1 C15 C14 -120.3(4) . . . .
C21 N1 C15 C14 59.1(6) . . . .
C17 N3 C45 C46 13.1(7) . . . .
C56 N3 C45 C46 -176.2(5) . . . .
C17 N3 C45 C50 -170.1(4) . . . .
C56 N3 C45 C50 0.6(5) . . . .
C4 C5 C6 C1 1.6(7) . . . .
C7 C5 C6 C1 -176.5(4) . . . .
C4 C5 C6 N2 178.2(4) . . . .
C7 C5 C6 N2 0.0(5) . . . .
C8 N2 C6 C1 175.6(4) . . . .
C13 N2 C6 C1 -5.1(7) . . . .
C8 N2 C6 C5 -0.6(5) . . . .
C13 N2 C6 C5 178.7(4) . . . .
C13 N2 C8 C9 0.9(8) . . . .
C6 N2 C8 C9 -179.8(4) . . . .
C13 N2 C8 C7 -178.3(4) . . . .
C6 N2 C8 C7 1.0(5) . . . .
C5 C6 C1 C2 -0.4(7) . . . .
N2 C6 C1 C2 -176.2(4) . . . .
C43 C44 C39 C40 0.0(7) . . . .
N4 C44 C39 C40 -178.2(4) . . . .
C43 C44 C39 C38 180.0(4) . . . .
N4 C44 C39 C38 1.8(5) . . . .
C37 C38 C39 C40 -5.6(10) . . . .
C33 C38 C39 C40 177.8(5) . . . .
C37 C38 C39 C44 174.4(5) . . . .
C33 C38 C39 C44 -2.2(5) . . . .
C44 N4 C33 C34 -173.7(4) . . . .
C16 N4 C33 C34 1.0(7) . . . .
C44 N4 C33 C38 -0.6(5) . . . .
C16 N4 C33 C38 174.1(4) . . . .
C37 C38 C33 C34 -1.8(7) . . . .
C39 C38 C33 C34 175.4(4) . . . .
C37 C38 C33 N4 -175.4(4) . . . .
C39 C38 C33 N4 1.7(5) . . . .
C7 C8 C9 C10 -0.6(7) . . . .
N2 C8 C9 C10 -179.7(5) . . . .
C9 C8 C7 C12 0.1(7) . . . .
N2 C8 C7 C12 179.4(4) . . . .
C9 C8 C7 C5 179.7(4) . . . .
N2 C8 C7 C5 -1.0(5) . . . .
C4 C5 C7 C12 2.4(9) . . . .
C6 C5 C7 C12 -179.9(5) . . . .
C4 C5 C7 C8 -177.2(5) . . . .
C6 C5 C7 C8 0.6(5) . . . .
C18 C13 C14 C15 -2.2(6) . . . .
N2 C13 C14 C15 177.4(4) . . . .
C18 C13 C14 C20 170.8(4) . . . .
N2 C13 C14 C20 -9.6(6) . . . .
C16 C15 C14 C13 3.8(6) . . . .
N1 C15 C14 C13 179.6(4) . . . .
C16 C15 C14 C20 -169.1(4) . . . .
N1 C15 C14 C20 6.7(6) . . . .
C13 C18 C17 C16 1.9(6) . . . .
C19 C18 C17 C16 -171.5(4) . . . .
C13 C18 C17 N3 -179.4(4) . . . .
C19 C18 C17 N3 7.2(5) . . . .
C15 C16 C17 C18 -0.2(6) . . . .
N4 C16 C17 C18 179.0(3) . . . .
C15 C16 C17 N3 -178.9(4) . . . .
N4 C16 C17 N3 0.3(6) . . . .
C45 N3 C17 C18 -128.8(4) . . . .
C56 N3 C17 C18 61.8(5) . . . .
C45 N3 C17 C16 49.9(6) . . . .
C56 N3 C17 C16 -119.5(4) . . . .
C13 C14 C20 N5 -90(9) . . . .
C15 C14 C20 N5 83(9) . . . .
N4 C33 C34 C35 173.0(4) . . . .
C38 C33 C34 C35 0.8(7) . . . .
C6 C5 C4 C3 -0.9(7) . . . .
C7 C5 C4 C3 176.7(5) . . . .
C6 C1 C2 C3 -1.5(7) . . . .
C8 C7 C12 C11 0.1(7) . . . .
C5 C7 C12 C11 -179.4(5) . . . .
C45 N3 C56 C55 -179.5(5) . . . .
C17 N3 C56 C55 -8.4(7) . . . .
C45 N3 C56 C51 -0.9(5) . . . .
C17 N3 C56 C51 170.2(4) . . . .
C28 C27 C26 C25 -0.9(8) . . . .
C32 C27 C26 C25 179.3(5) . . . .
C28 C27 C26 C21 -178.0(4) . . . .
C32 C27 C26 C21 2.1(5) . . . .
C46 C45 C50 C49 -3.0(7) . . . .
N3 C45 C50 C49 179.9(4) . . . .
C46 C45 C50 C51 176.9(4) . . . .
N3 C45 C50 C51 -0.2(5) . . . .
C39 C44 C43 C42 1.0(7) . . . .
N4 C44 C43 C42 178.8(4) . . . .
C30 C31 C32 N1 -178.8(4) . . . .
C30 C31 C32 C27 3.9(6) . . . .
C15 N1 C32 C31 2.6(7) . . . .
C21 N1 C32 C31 -176.8(4) . . . .
C15 N1 C32 C27 -179.9(4) . . . .
C21 N1 C32 C27 0.7(4) . . . .
C28 C27 C32 C31 -3.9(6) . . . .
C26 C27 C32 C31 176.1(4) . . . .
C28 C27 C32 N1 178.4(4) . . . .
C26 C27 C32 N1 -1.7(4) . . . .
C51 C56 C55 C54 2.7(7) . . . .
N3 C56 C55 C54 -178.9(5) . . . .
C33 C38 C37 C36 2.7(7) . . . .
C39 C38 C37 C36 -173.6(5) . . . .
C25 C26 C21 C22 -1.7(7) . . . .
C27 C26 C21 C22 175.9(4) . . . .
C25 C26 C21 N1 -179.3(4) . . . .
C27 C26 C21 N1 -1.7(5) . . . .
C32 N1 C21 C22 -176.7(4) . . . .
C15 N1 C21 C22 3.8(7) . . . .
C32 N1 C21 C26 0.7(4) . . . .
C15 N1 C21 C26 -178.7(4) . . . .
C26 C21 C22 C23 1.1(7) . . . .
N1 C21 C22 C23 178.2(4) . . . .
C44 C43 C42 C41 -2.3(8) . . . .
C32 C31 C30 C29 -1.2(6) . . . .
C32 C27 C28 C29 0.9(6) . . . .
C26 C27 C28 C29 -179.0(4) . . . .
C8 C9 C10 C11 0.8(7) . . . .
C44 C39 C40 C41 0.2(8) . . . .
C38 C39 C40 C41 -179.8(5) . . . .
C5 C4 C3 C2 -1.0(7) . . . .
C1 C2 C3 C4 2.3(8) . . . .
N3 C45 C46 C47 -178.7(5) . . . .
C50 C45 C46 C47 4.9(7) . . . .
C33 C34 C35 C36 -0.7(7) . . . .
C55 C56 C51 C52 -0.6(7) . . . .
N3 C56 C51 C52 -179.3(4) . . . .
C55 C56 C51 C50 179.5(4) . . . .
N3 C56 C51 C50 0.8(5) . . . .
C49 C50 C51 C56 179.6(6) . . . .
C45 C50 C51 C56 -0.4(6) . . . .
C49 C50 C51 C52 -0.3(11) . . . .
C45 C50 C51 C52 179.7(6) . . . .
C27 C28 C29 C30 1.8(7) . . . .
C31 C30 C29 C28 -1.7(7) . . . .
C9 C10 C11 C12 -0.7(8) . . . .
C7 C12 C11 C10 0.2(7) . . . .
C21 C26 C25 C24 0.7(7) . . . .
C27 C26 C25 C24 -176.2(5) . . . .
C26 C25 C24 C23 0.9(8) . . . .
C38 C37 C36 C35 -2.7(8) . . . .
C34 C35 C36 C37 1.8(8) . . . .
C45 C46 C47 C48 -3.6(8) . . . .
C43 C42 C41 C40 2.6(9) . . . .
C39 C40 C41 C42 -1.5(9) . . . .
C21 C22 C23 C24 0.5(8) . . . .
C25 C24 C23 C22 -1.5(9) . . . .
C45 C50 C49 C48 -0.2(8) . . . .
C51 C50 C49 C48 179.8(6) . . . .
C56 C55 C54 C53 -1.8(8) . . . .
C56 C51 C52 C53 -2.4(8) . . . .
C50 C51 C52 C53 177.5(6) . . . .
C55 C54 C53 C52 -1.2(10) . . . .
C51 C52 C53 C54 3.4(10) . . . .
C50 C49 C48 C47 1.4(9) . . . .
C46 C47 C48 C49 0.6(9) . . . .
C88 N9 C70 C71 61.8(5) . . . .
C77 N9 C70 C71 -122.0(5) . . . .
C88 N9 C70 C69 -117.6(5) . . . .
C77 N9 C70 C69 58.6(6) . . . .
N9 C70 C71 N8 1.8(6) . . . .
C69 C70 C71 N8 -178.8(4) . . . .
N9 C70 C71 C72 179.0(3) . . . .
C69 C70 C71 C72 -1.6(6) . . . .
C89 N8 C71 C70 56.8(6) . . . .
C100 N8 C71 C70 -124.3(4) . . . .
C89 N8 C71 C72 -120.3(4) . . . .
C100 N8 C71 C72 58.5(5) . . . .
C73 C72 C71 C70 3.7(6) . . . .
C76 C72 C71 C70 -169.6(4) . . . .
C73 C72 C71 N8 -179.1(4) . . . .
C76 C72 C71 N8 7.7(6) . . . .
C73 N7 C101 C102 3.9(8) . . . .
C112 N7 C101 C102 -180.0(5) . . . .
C73 N7 C101 C106 -173.8(4) . . . .
C112 N7 C101 C106 2.3(5) . . . .
C57 N10 C69 C70 -124.0(4) . . . .
C68 N10 C69 C70 49.1(6) . . . .
C57 N10 C69 C74 58.7(5) . . . .
C68 N10 C69 C74 -128.3(4) . . . .
C71 C70 C69 N10 -178.8(4) . . . .
N9 C70 C69 N10 0.6(6) . . . .
C71 C70 C69 C74 -1.5(6) . . . .
N9 C70 C69 C74 177.9(3) . . . .
C73 C74 C69 N10 -179.8(4) . . . .
C75 C74 C69 N10 6.3(5) . . . .
C73 C74 C69 C70 2.8(6) . . . .
C75 C74 C69 C70 -171.2(4) . . . .
C88 N9 C77 C78 -178.3(4) . . . .
C70 N9 C77 C78 4.9(7) . . . .
C88 N9 C77 C82 -1.1(5) . . . .
C70 N9 C77 C82 -177.9(4) . . . .
C71 C72 C73 C74 -2.5(6) . . . .
C76 C72 C73 C74 170.8(4) . . . .
C71 C72 C73 N7 176.0(4) . . . .
C76 C72 C73 N7 -10.7(6) . . . .
C69 C74 C73 C72 -0.8(6) . . . .
C75 C74 C73 C72 173.2(4) . . . .
C69 C74 C73 N7 -179.3(3) . . . .
C75 C74 C73 N7 -5.3(6) . . . .
C101 N7 C73 C72 -60.2(6) . . . .
C112 N7 C73 C72 124.3(5) . . . .
C101 N7 C73 C74 118.2(5) . . . .
C112 N7 C73 C74 -57.2(6) . . . .
C73 C74 C75 N11 -143(9) . . . .
C69 C74 C75 N11 31(9) . . . .
C101 N7 C112 C111 172.3(5) . . . .
C73 N7 C112 C111 -11.6(7) . . . .
C101 N7 C112 C107 -2.2(5) . . . .
C73 N7 C112 C107 173.9(4) . . . .
C69 N10 C57 C58 -4.8(7) . . . .
C68 N10 C57 C58 -178.9(4) . . . .
C69 N10 C57 C62 173.8(3) . . . .
C68 N10 C57 C62 -0.4(4) . . . .
C71 N8 C89 C90 1.6(7) . . . .
C100 N8 C89 C90 -177.4(4) . . . .
C71 N8 C89 C94 179.0(4) . . . .
C100 N8 C89 C94 0.1(4) . . . .
C90 C89 C94 C93 -3.4(6) . . . .
N8 C89 C94 C93 179.0(4) . . . .
C90 C89 C94 C95 176.5(4) . . . .
N8 C89 C94 C95 -1.2(4) . . . .
C102 C101 C106 C105 1.9(7) . . . .
N7 C101 C106 C105 179.8(4) . . . .
C102 C101 C106 C107 -179.5(4) . . . .
N7 C101 C106 C107 -1.5(5) . . . .
C57 N10 C68 C67 -175.8(4) . . . .
C69 N10 C68 C67 10.2(7) . . . .
C57 N10 C68 C63 1.2(4) . . . .
C69 N10 C68 C63 -172.8(4) . . . .
C107 C112 C111 C110 -1.2(7) . . . .
N7 C112 C111 C110 -175.1(5) . . . .
C71 N8 C100 C99 5.2(7) . . . .
C89 N8 C100 C99 -175.8(4) . . . .
C71 N8 C100 C95 -177.9(4) . . . .
C89 N8 C100 C95 1.1(5) . . . .
C73 C72 C76 N12 -69(9) . . . .
C71 C72 C76 N12 104(9) . . . .
C86 C87 C88 C83 -1.7(7) . . . .
C86 C87 C88 N9 172.7(4) . . . .
C84 C83 C88 C87 0.7(7) . . . .
C82 C83 C88 C87 176.4(4) . . . .
C84 C83 C88 N9 -174.8(4) . . . .
C82 C83 C88 N9 1.0(5) . . . .
C77 N9 C88 C87 -175.0(4) . . . .
C70 N9 C88 C87 1.8(7) . . . .
C77 N9 C88 C83 0.1(5) . . . .
C70 N9 C88 C83 176.8(4) . . . .
C94 C89 C90 C91 3.2(6) . . . .
N8 C89 C90 C91 -179.7(4) . . . .
C99 C100 C95 C96 -2.6(7) . . . .
N8 C100 C95 C96 -179.8(4) . . . .
C99 C100 C95 C94 175.3(4) . . . .
N8 C100 C95 C94 -1.8(5) . . . .
C89 C94 C95 C96 179.4(5) . . . .
C93 C94 C95 C96 -0.8(9) . . . .
C89 C94 C95 C100 1.9(5) . . . .
C93 C94 C95 C100 -178.3(5) . . . .
C111 C112 C107 C108 2.3(7) . . . .
N7 C112 C107 C108 177.2(4) . . . .
C111 C112 C107 C106 -173.7(4) . . . .
N7 C112 C107 C106 1.2(5) . . . .
C105 C106 C107 C108 3.3(9) . . . .
C101 C106 C107 C108 -175.0(5) . . . .
C105 C106 C107 C112 178.5(5) . . . .
C101 C106 C107 C112 0.2(5) . . . .
C58 C57 C62 C61 -3.2(6) . . . .
N10 C57 C62 C61 178.1(4) . . . .
C58 C57 C62 C63 178.1(4) . . . .
N10 C57 C62 C63 -0.6(5) . . . .
C82 C77 C78 C79 0.7(7) . . . .
N9 C77 C78 C79 177.6(4) . . . .
C89 C94 C93 C92 1.4(6) . . . .
C95 C94 C93 C92 -178.4(5) . . . .
N7 C101 C102 C103 179.9(4) . . . .
C106 C101 C102 C103 -2.6(7) . . . .
C78 C77 C82 C81 -0.5(7) . . . .
N9 C77 C82 C81 -177.9(4) . . . .
C78 C77 C82 C83 179.1(4) . . . .
N9 C77 C82 C83 1.7(5) . . . .
C84 C83 C82 C81 -7.3(10) . . . .
C88 C83 C82 C81 177.8(5) . . . .
C84 C83 C82 C77 173.2(5) . . . .
C88 C83 C82 C77 -1.6(5) . . . .
C63 C68 C67 C66 6.1(6) . . . .
N10 C68 C67 C66 -177.2(4) . . . .
C95 C100 C99 C98 2.0(7) . . . .
N8 C100 C99 C98 178.5(5) . . . .
C101 C102 C103 C104 1.9(8) . . . .
C67 C68 C63 C64 -5.2(7) . . . .
N10 C68 C63 C64 177.6(4) . . . .
C67 C68 C63 C62 175.6(4) . . . .
N10 C68 C63 C62 -1.6(5) . . . .
C61 C62 C63 C68 -177.0(5) . . . .
C57 C62 C63 C68 1.4(5) . . . .
C61 C62 C63 C64 3.9(9) . . . .
C57 C62 C63 C64 -177.7(5) . . . .
N10 C57 C58 C59 -178.2(4) . . . .
C62 C57 C58 C59 3.3(6) . . . .
C101 C106 C105 C104 -0.4(7) . . . .
C107 C106 C105 C104 -178.6(5) . . . .
C68 C63 C64 C65 1.2(7) . . . .
C62 C63 C64 C65 -179.8(5) . . . .
C77 C82 C81 C80 0.5(8) . . . .
C83 C82 C81 C80 -178.9(6) . . . .
C89 C90 C91 C92 -1.1(7) . . . .
C94 C93 C92 C91 0.6(7) . . . .
C90 C91 C92 C93 -0.8(7) . . . .
C68 C67 C66 C65 -3.3(7) . . . .
C112 C107 C108 C109 -1.1(7) . . . .
C106 C107 C108 C109 173.6(5) . . . .
C82 C81 C80 C79 -0.9(9) . . . .
C100 C95 C96 C97 1.3(8) . . . .
C94 C95 C96 C97 -175.9(5) . . . .
C88 C87 C86 C85 2.1(7) . . . .
C87 C86 C85 C84 -1.5(8) . . . .
C61 C60 C59 C58 -2.6(8) . . . .
C57 C58 C59 C60 -0.4(7) . . . .
C59 C60 C61 C62 2.7(8) . . . .
C57 C62 C61 C60 0.1(7) . . . .
C63 C62 C61 C60 178.4(5) . . . .
C112 C111 C110 C109 -0.9(8) . . . .
C86 C85 C84 C83 0.4(8) . . . .
C88 C83 C84 C85 0.0(8) . . . .
C82 C83 C84 C85 -174.5(5) . . . .
C106 C105 C104 C103 -0.3(8) . . . .
C102 C103 C104 C105 -0.4(8) . . . .
C77 C78 C79 C80 -1.1(8) . . . .
C81 C80 C79 C78 1.3(9) . . . .
C107 C108 C109 C110 -1.0(9) . . . .
C111 C110 C109 C108 2.1(9) . . . .
C95 C96 C97 C98 0.4(9) . . . .
C100 C99 C98 C97 -0.1(8) . . . .
C96 C97 C98 C99 -1.0(10) . . . .
C63 C64 C65 C66 1.5(8) . . . .
C67 C66 C65 C64 -0.4(8) . . . .
